data_7229721
loop_
_publ_author_name
'Karimata, Ayumu'
'Suzuki, Shuichi'
'Kozaki, Masatoshi'
'Okada, Keiji'

_publ_section_title
;
 Stereoelectronic control of oxidation potentials of
 3,7-bis(diarylamino)phenothiazines
;
_journal_issue 88
_journal_name_full 'RSC Advances'
_journal_page_first 56144
_journal_paper_doi 10.1039/C7RA12600J
_journal_volume 7
_journal_year 2017
_chemical_formula_moiety 'C44 H33 F6 N3 S3 Sb'
_chemical_formula_sum 'C44 H33 F6 N3 S3 Sb'
_chemical_formula_weight 935.69
_space_group_IT_number 14
_symmetry_cell_setting monoclinic
_symmetry_Int_Tables_number 14
_symmetry_space_group_name_Hall '-P 2ybc'
_symmetry_space_group_name_H-M 'P 1 21/c 1'
_atom_sites_solution_hydrogens geom
_atom_sites_solution_primary direct
_atom_sites_solution_secondary difmap
_audit_update_record
;
2017-09-01 deposited with the CCDC.
2017-12-05 downloaded from the CCDC.
;
_cell_angle_alpha 90.0000
_cell_angle_beta 91.079(4)
_cell_angle_gamma 90.0000
_cell_formula_units_Z 4
_cell_length_a 17.920(6)
_cell_length_b 8.445(3)
_cell_length_c 26.392(9)
_cell_measurement_reflns_used 10631
_cell_measurement_temperature 150(2)
_cell_measurement_theta_max 27.48
_cell_measurement_theta_min 4.05
_cell_volume 3993(2)
_computing_cell_refinement CrystalClear
_computing_data_collection 'CrystalClear (Rigaku Inc., 2008)'
_computing_data_reduction CrystalClear
_computing_molecular_graphics 'CrystalStructure 4.0'
_computing_publication_material 'CrystalStructure 4.0 (Rigaku, 2010)'
_computing_structure_refinement 'CRYSTALS (Carruthers, et al., 1999)'
_computing_structure_solution 'SHELXS97 (Sheldrick, 2008)'
_diffrn_ambient_temperature 150(2)
_diffrn_detector_area_resol_mean 7.111
_diffrn_measured_fraction_theta_full 0.990
_diffrn_measured_fraction_theta_max 0.990
_diffrn_measurement_device_type 'Rigaku Saturn724'
_diffrn_measurement_method \w
_diffrn_radiation_type 'Mo K\a'
_diffrn_radiation_wavelength 0.71075
_diffrn_reflns_av_R_equivalents 0.0380
_diffrn_reflns_limit_h_max 23
_diffrn_reflns_limit_h_min -23
_diffrn_reflns_limit_k_max 10
_diffrn_reflns_limit_k_min -10
_diffrn_reflns_limit_l_max 34
_diffrn_reflns_limit_l_min -34
_diffrn_reflns_number 39213
_diffrn_reflns_theta_full 27.46
_diffrn_reflns_theta_max 27.46
_diffrn_standards_number 0
_exptl_absorpt_coefficient_mu 0.911
_exptl_absorpt_correction_T_max 0.833
_exptl_absorpt_correction_T_min 0.754
_exptl_absorpt_correction_type multi-scan
_exptl_absorpt_process_details 'REQAB (Rigaku, 1998)'
_exptl_crystal_colour black
_exptl_crystal_density_diffrn 1.556
_exptl_crystal_density_method 'not measured'
_exptl_crystal_description platelet
_exptl_crystal_F_000 1884.00
_exptl_crystal_size_max 0.200
_exptl_crystal_size_mid 0.200
_exptl_crystal_size_min 0.01
_refine_diff_density_max 1.420
_refine_diff_density_min -0.897
_refine_ls_extinction_method none
_refine_ls_goodness_of_fit_ref 1.347
_refine_ls_hydrogen_treatment constr
_refine_ls_number_parameters 558
_refine_ls_number_reflns 9025
_refine_ls_R_factor_gt 0.0480
_refine_ls_shift/su_max 0.000
_refine_ls_structure_factor_coef Fsqd
_refine_ls_weighting_details 'w = 1/[0.0010Fo^2^ + 1.0000\s(Fo^2^)]/(4Fo^2^)'
_refine_ls_weighting_scheme calc
_refine_ls_wR_factor_ref 0.1326
_reflns_number_gt 8154
_reflns_number_total 9025
_reflns_threshold_expression F^2^>2.0\s(F^2^)
_cod_data_source_file c7ra12600j2.cif
_cod_data_source_block 1e_PTZ_PTZ2_SbF6
_cod_original_cell_volume 3993(3)
_cod_database_code 7229721

loop_
_symmetry_equiv_pos_site_id
_symmetry_equiv_pos_as_xyz
1 +X,+Y,+Z
2 -X,1/2+Y,1/2-Z
3 -X,-Y,-Z
4 +X,1/2-Y,1/2+Z

loop_
_atom_site_label
_atom_site_type_symbol
_atom_site_fract_x
_atom_site_fract_y
_atom_site_fract_z
_atom_site_U_iso_or_equiv
_atom_site_adp_type
_atom_site_occupancy
_atom_site_symmetry_multiplicity
_atom_site_calc_flag
_atom_site_refinement_flags
Sb1 Sb 0.758960(10) 0.53769(3) 0.523730(10) 0.03517(8) Uani 1.0 4 d .
S1 S 0.72412(4) 1.01596(9) 0.74804(2) 0.02636(18) Uani 1.0 4 d .
S2 S 1.14137(4) 1.08982(9) 0.76735(3) 0.03038(19) Uani 1.0 4 d .
S3 S 0.34050(4) 0.99794(10) 0.73397(3) 0.0330(2) Uani 1.0 4 d .
F1 F 0.82754(16) 0.6977(4) 0.53683(10) 0.0826(9) Uani 1.0 4 d .
F2 F 0.79978(16) 0.4147(3) 0.57559(9) 0.0737(9) Uani 1.0 4 d .
F3 F 0.69500(18) 0.6321(4) 0.56930(10) 0.0879(10) Uani 1.0 4 d .
F4 F 0.68844(14) 0.3808(3) 0.51071(10) 0.0718(9) Uani 1.0 4 d .
F5 F 0.71752(13) 0.6592(3) 0.47137(8) 0.0608(7) Uani 1.0 4 d .
F6 F 0.82111(16) 0.4467(4) 0.47644(10) 0.0815(10) Uani 1.0 4 d .
N1 N 0.72772(12) 1.0099(3) 0.63015(8) 0.0221(6) Uani 1.0 4 d .
N2 N 0.99200(11) 1.2039(3) 0.72905(8) 0.0229(6) Uani 1.0 4 d .
N3 N 0.46678(12) 0.7769(3) 0.71929(8) 0.0242(6) Uani 1.0 4 d .
C1 C 0.79958(14) 1.0507(3) 0.70921(10) 0.0218(7) Uani 1.0 4 d .
C2 C 0.86537(14) 1.0978(4) 0.73401(9) 0.0224(7) Uani 1.0 4 d .
C3 C 0.92768(13) 1.1428(4) 0.70630(10) 0.0225(7) Uani 1.0 4 d .
C4 C 0.92420(14) 1.1171(4) 0.65332(10) 0.0252(7) Uani 1.0 4 d .
C5 C 0.85992(15) 1.0686(4) 0.62927(10) 0.0250(7) Uani 1.0 4 d .
C6 C 0.79363(14) 1.0425(3) 0.65596(10) 0.0208(7) Uani 1.0 4 d .
C7 C 0.66545(14) 0.9457(3) 0.65281(10) 0.0215(7) Uani 1.0 4 d .
C8 C 0.60563(14) 0.8869(4) 0.62339(10) 0.0247(7) Uani 1.0 4 d .
C9 C 0.54159(14) 0.8305(4) 0.64483(10) 0.0257(7) Uani 1.0 4 d .
C10 C 0.53349(13) 0.8278(3) 0.69797(10) 0.0212(7) Uani 1.0 4 d .
C11 C 0.59387(14) 0.8809(4) 0.72771(9) 0.0216(7) Uani 1.0 4 d .
C12 C 0.65748(14) 0.9394(3) 0.70606(10) 0.0217(7) Uani 1.0 4 d .
C13 C 0.72300(17) 1.0435(4) 0.57565(11) 0.0315(8) Uani 1.0 4 d .
C14 C 1.12526(14) 1.2013(4) 0.71184(10) 0.0253(7) Uani 1.0 4 d .
C15 C 1.18484(15) 1.2411(4) 0.68060(11) 0.0314(8) Uani 1.0 4 d .
C16 C 1.17257(16) 1.3337(4) 0.63801(12) 0.0351(9) Uani 1.0 4 d .
C17 C 1.10309(16) 1.3948(4) 0.62762(11) 0.0310(8) Uani 1.0 4 d .
C18 C 1.04350(16) 1.3562(4) 0.65834(10) 0.0278(7) Uani 1.0 4 d .
C19 C 1.05382(14) 1.2544(4) 0.69889(10) 0.0239(7) Uani 1.0 4 d .
C20 C 1.00241(15) 1.2213(4) 0.78250(10) 0.0244(7) Uani 1.0 4 d .
C21 C 0.94937(16) 1.2921(4) 0.81289(11) 0.0285(8) Uani 1.0 4 d .
C22 C 0.96120(17) 1.2990(4) 0.86512(11) 0.0354(9) Uani 1.0 4 d .
C23 C 1.02618(17) 1.2423(4) 0.88713(11) 0.0372(9) Uani 1.0 4 d .
C24 C 1.08112(17) 1.1817(4) 0.85684(11) 0.0331(8) Uani 1.0 4 d .
C25 C 1.06984(15) 1.1703(4) 0.80459(10) 0.0271(7) Uani 1.0 4 d .
C26 C 0.39226(15) 0.9061(4) 0.78341(11) 0.0279(8) Uani 1.0 4 d .
C27 C 0.37472(18) 0.9347(4) 0.83376(12) 0.0370(9) Uani 1.0 4 d .
C28 C 0.41555(18) 0.8613(4) 0.87165(12) 0.0385(9) Uani 1.0 4 d .
C29 C 0.47241(16) 0.7577(4) 0.86053(11) 0.0329(8) Uani 1.0 4 d .
C30 C 0.48980(15) 0.7271(4) 0.81009(10) 0.0260(7) Uani 1.0 4 d .
C31 C 0.45065(14) 0.8044(4) 0.77140(10) 0.0227(7) Uani 1.0 4 d .
C32 C 0.40348(14) 0.7442(4) 0.68700(10) 0.0255(7) Uani 1.0 4 d .
C33 C 0.40324(16) 0.6154(4) 0.65417(10) 0.0294(8) Uani 1.0 4 d .
C34 C 0.34258(18) 0.5918(4) 0.62141(11) 0.0362(9) Uani 1.0 4 d .
C35 C 0.28169(17) 0.6927(4) 0.62293(12) 0.0406(9) Uani 1.0 4 d .
C36 C 0.28041(16) 0.8162(4) 0.65698(12) 0.0361(9) Uani 1.0 4 d .
C37 C 0.34137(15) 0.8425(4) 0.68975(11) 0.0288(8) Uani 1.0 4 d .
C38 C 0.9622(7) 1.1354(11) 0.5100(3) 0.112(3) Uani 1.0 4 d .
C39 C 0.9273(4) 1.0092(16) 0.4857(3) 0.105(3) Uani 1.0 4 d .
C40 C 0.9668(7) 0.8772(11) 0.47611(19) 0.106(3) Uani 1.0 4 d .
C41 C 0.8509(11) 1.0128(19) 0.4660(6) 0.143(7) Uani 0.5000 4 d .
C42 C 0.5622(4) 0.9280(9) 0.48307(18) 0.0829(19) Uani 1.0 4 d .
C43 C 0.5044(4) 0.8368(7) 0.50202(18) 0.0813(19) Uani 1.0 4 d .
C44 C 0.4411(4) 0.9159(9) 0.51931(18) 0.0829(19) Uani 1.0 4 d .
C45 C 0.5101(7) 0.6602(15) 0.5058(4) 0.092(4) Uani 0.5000 4 d .
H1 H 0.8679 1.0988 0.7692 0.0271 Uiso 1.0 4 calc R
H2 H 0.9668 1.1338 0.6344 0.0303 Uiso 1.0 4 calc R
H3 H 0.8597 1.0525 0.5944 0.0298 Uiso 1.0 4 calc R
H4 H 0.6097 0.8851 0.5883 0.0296 Uiso 1.0 4 calc R
H5 H 0.5026 0.7948 0.6241 0.0307 Uiso 1.0 4 calc R
H6 H 0.5909 0.8768 0.7628 0.0261 Uiso 1.0 4 calc R
H7 H 0.7507 1.1381 0.5686 0.0378 Uiso 1.0 4 calc R
H8 H 0.7437 0.9564 0.5573 0.0381 Uiso 1.0 4 calc R
H9 H 0.6718 1.0581 0.5654 0.0376 Uiso 1.0 4 calc R
H10 H 1.2326 1.2042 0.6883 0.0378 Uiso 1.0 4 calc R
H11 H 1.2117 1.3543 0.6163 0.0422 Uiso 1.0 4 calc R
H12 H 1.0958 1.4621 0.6001 0.0373 Uiso 1.0 4 calc R
H13 H 0.9966 1.3997 0.6519 0.0333 Uiso 1.0 4 calc R
H14 H 0.9061 1.3340 0.7982 0.0341 Uiso 1.0 4 calc R
H15 H 0.9249 1.3439 0.8853 0.0424 Uiso 1.0 4 calc R
H16 H 1.0326 1.2431 0.9222 0.0444 Uiso 1.0 4 calc R
H17 H 1.1263 1.1486 0.8712 0.0395 Uiso 1.0 4 calc R
H18 H 0.3358 1.0026 0.8416 0.0445 Uiso 1.0 4 calc R
H19 H 0.4049 0.8820 0.9054 0.0464 Uiso 1.0 4 calc R
H20 H 0.4991 0.7077 0.8865 0.0393 Uiso 1.0 4 calc R
H21 H 0.5274 0.6556 0.8024 0.0309 Uiso 1.0 4 calc R
H22 H 0.4436 0.5463 0.6541 0.0352 Uiso 1.0 4 calc R
H23 H 0.3428 0.5079 0.5986 0.0433 Uiso 1.0 4 calc R
H24 H 0.2419 0.6776 0.6004 0.0484 Uiso 1.0 4 calc R
H25 H 0.2386 0.8809 0.6588 0.0432 Uiso 1.0 4 calc R
H26 H 0.9349 1.2269 0.5162 0.1351 Uiso 1.0 4 calc R
H27 H 0.9440 0.7929 0.4592 0.1276 Uiso 1.0 4 calc R
H28 H 0.8285 1.1117 0.4753 0.1719 Uiso 0.5000 4 calc R
H29 H 0.8229 0.9271 0.4801 0.1719 Uiso 0.5000 4 calc R
H30 H 0.8509 1.0035 0.4298 0.1719 Uiso 0.5000 4 calc R
H31 H 0.6046 0.8765 0.4717 0.0990 Uiso 1.0 4 calc R
H32 H 0.4019 0.8576 0.5323 0.0991 Uiso 1.0 4 calc R
H33 H 0.5075 0.6298 0.5407 0.1097 Uiso 0.5000 4 calc R
H34 H 0.4697 0.6123 0.4870 0.1097 Uiso 0.5000 4 calc R
H35 H 0.5567 0.6252 0.4923 0.1097 Uiso 0.5000 4 calc R

loop_
_atom_site_aniso_label
_atom_site_aniso_U_11
_atom_site_aniso_U_22
_atom_site_aniso_U_33
_atom_site_aniso_U_12
_atom_site_aniso_U_13
_atom_site_aniso_U_23
Sb1 0.04345(15) 0.03842(16) 0.02372(13) -0.01043(9) 0.00310(9) -0.00008(8)
S1 0.0193(3) 0.0436(5) 0.0163(4) -0.0038(3) 0.0009(3) -0.0015(3)
S2 0.0255(4) 0.0338(4) 0.0317(4) 0.0022(3) -0.0032(3) 0.0015(3)
S3 0.0276(4) 0.0317(4) 0.0396(5) 0.0048(3) -0.0002(3) -0.0029(4)
F1 0.102(2) 0.0741(18) 0.0704(17) -0.0501(16) -0.0365(15) 0.0224(14)
F2 0.107(3) 0.0549(15) 0.0584(15) -0.0119(15) -0.0291(14) 0.0158(12)
F3 0.132(3) 0.0695(18) 0.0645(17) 0.0135(18) 0.0486(17) -0.0034(14)
F4 0.0803(17) 0.0635(16) 0.0712(16) -0.0381(14) -0.0128(13) 0.0063(14)
F5 0.0733(15) 0.0628(16) 0.0457(13) -0.0100(12) -0.0117(11) 0.0144(11)
F6 0.0745(18) 0.110(3) 0.0609(17) 0.0172(16) 0.0224(14) -0.0074(15)
N1 0.0226(11) 0.0261(12) 0.0176(11) 0.0006(9) 0.0004(9) 0.0027(9)
N2 0.0191(10) 0.0302(13) 0.0193(11) -0.0008(9) 0.0004(8) 0.0003(9)
N3 0.0210(11) 0.0297(13) 0.0220(11) -0.0027(9) 0.0023(9) -0.0035(10)
C1 0.0199(12) 0.0235(14) 0.0220(13) 0.0034(10) 0.0010(10) 0.0024(11)
C2 0.0223(12) 0.0283(15) 0.0164(12) 0.0013(11) -0.0003(10) 0.0019(11)
C3 0.0188(12) 0.0227(14) 0.0259(13) 0.0020(10) 0.0003(10) 0.0011(11)
C4 0.0229(13) 0.0283(15) 0.0246(14) -0.0004(11) 0.0028(10) 0.0006(12)
C5 0.0254(13) 0.0302(15) 0.0194(13) 0.0003(11) 0.0019(10) 0.0009(11)
C6 0.0194(12) 0.0237(15) 0.0194(13) -0.0001(10) 0.0008(10) 0.0014(10)
C7 0.0238(13) 0.0228(14) 0.0181(13) 0.0010(10) 0.0005(10) 0.0008(10)
C8 0.0254(13) 0.0297(15) 0.0192(13) -0.0015(11) 0.0026(10) 0.0002(11)
C9 0.0248(13) 0.0302(16) 0.0221(13) -0.0035(11) -0.0020(10) -0.0011(11)
C10 0.0199(12) 0.0185(13) 0.0252(13) -0.0012(10) 0.0033(10) -0.0005(11)
C11 0.0236(12) 0.0228(14) 0.0184(12) 0.0047(11) -0.0007(10) 0.0006(11)
C12 0.0218(13) 0.0218(14) 0.0215(13) 0.0039(10) -0.0019(10) 0.0006(11)
C13 0.0324(15) 0.0409(19) 0.0211(14) -0.0082(13) -0.0020(11) 0.0040(12)
C14 0.0227(13) 0.0254(15) 0.0278(14) -0.0030(11) -0.0006(10) -0.0042(11)
C15 0.0221(13) 0.0354(17) 0.0368(16) -0.0026(12) 0.0040(11) -0.0032(14)
C16 0.0315(15) 0.0378(18) 0.0364(17) -0.0104(13) 0.0115(12) -0.0037(14)
C17 0.0392(16) 0.0268(16) 0.0273(15) -0.0071(13) 0.0045(12) -0.0016(12)
C18 0.0316(14) 0.0255(15) 0.0265(14) -0.0017(12) 0.0040(11) -0.0011(12)
C19 0.0246(13) 0.0255(15) 0.0218(13) -0.0053(11) 0.0037(10) -0.0012(11)
C20 0.0260(13) 0.0247(15) 0.0223(13) -0.0048(11) 0.0011(10) 0.0015(11)
C21 0.0303(14) 0.0268(16) 0.0285(15) -0.0041(12) 0.0029(11) -0.0022(12)
C22 0.0402(16) 0.0389(18) 0.0273(15) -0.0077(14) 0.0087(12) -0.0083(13)
C23 0.0450(18) 0.044(2) 0.0221(15) -0.0094(15) -0.0037(13) -0.0020(14)
C24 0.0343(15) 0.0383(18) 0.0265(15) -0.0072(13) -0.0066(12) 0.0022(13)
C25 0.0279(13) 0.0253(15) 0.0279(14) -0.0042(12) -0.0029(11) 0.0008(12)
C26 0.0271(14) 0.0260(15) 0.0309(15) -0.0022(12) 0.0056(11) -0.0031(12)
C27 0.0352(17) 0.0400(19) 0.0361(17) -0.0021(14) 0.0116(13) -0.0093(14)
C28 0.0420(17) 0.046(2) 0.0274(16) -0.0093(15) 0.0117(13) -0.0064(14)
C29 0.0355(15) 0.0351(18) 0.0279(15) -0.0087(13) -0.0004(12) 0.0049(13)
C30 0.0259(13) 0.0249(15) 0.0271(14) -0.0051(11) 0.0023(11) -0.0002(12)
C31 0.0231(12) 0.0210(14) 0.0242(13) -0.0049(10) 0.0039(10) -0.0028(11)
C32 0.0237(13) 0.0279(15) 0.0250(14) -0.0052(11) 0.0010(10) 0.0016(12)
C33 0.0301(14) 0.0314(16) 0.0267(14) -0.0081(12) 0.0031(11) -0.0014(12)
C34 0.0428(18) 0.0399(19) 0.0258(15) -0.0160(15) -0.0008(13) -0.0039(14)
C35 0.0344(16) 0.048(2) 0.0393(18) -0.0136(15) -0.0124(13) 0.0059(16)
C36 0.0270(14) 0.0417(19) 0.0393(17) -0.0036(13) -0.0068(12) 0.0067(15)
C37 0.0248(13) 0.0297(16) 0.0318(15) -0.0044(12) 0.0002(11) 0.0033(12)
C38 0.163(8) 0.119(7) 0.056(4) 0.021(6) 0.047(5) 0.036(4)
C39 0.079(5) 0.192(9) 0.043(4) -0.034(6) 0.012(3) 0.043(5)
C40 0.170(8) 0.113(6) 0.036(3) -0.071(6) 0.014(4) 0.005(4)
C41 0.169(17) 0.143(14) 0.118(13) 0.031(12) 0.060(12) 0.078(11)
C42 0.086(4) 0.117(5) 0.045(3) 0.003(4) -0.028(3) -0.009(3)
C43 0.117(5) 0.069(4) 0.056(3) -0.004(4) -0.051(4) 0.002(3)
C44 0.095(5) 0.108(5) 0.045(3) -0.039(4) -0.034(3) 0.018(3)
C45 0.095(8) 0.114(10) 0.065(7) 0.008(8) -0.022(6) 0.004(7)

loop_
_atom_type_symbol
_atom_type_description
_atom_type_scat_dispersion_real
_atom_type_scat_dispersion_imag
_atom_type_scat_source
C C 0.0033 0.0016
;
International Tables for Crystallography
(1992, Vol. C, Tables 4.2.6.8 and 6.1.1.4)
;
H H 0.0000 0.0000
;
International Tables for Crystallography
(1992, Vol. C, Table 6.1.1.4)
;
F F 0.0171 0.0103
;
International Tables for Crystallography
(1992, Vol. C, Tables 4.2.6.8 and 6.1.1.4)
;
N N 0.0061 0.0033
;
International Tables for Crystallography
(1992, Vol. C, Tables 4.2.6.8 and 6.1.1.4)
;
S S 0.1246 0.1234
;
International Tables for Crystallography
(1992, Vol. C, Tables 4.2.6.8 and 6.1.1.4)
;
Sb Sb -0.5866 1.5461
;
International Tables for Crystallography
(1992, Vol. C, Tables 4.2.6.8 and 6.1.1.4)
;

loop_
_geom_angle_atom_site_label_1
_geom_angle_atom_site_label_2
_geom_angle_atom_site_label_3
_geom_angle
_geom_angle_publ_flag
_geom_angle_site_symmetry_1
_geom_angle_site_symmetry_3
F1 Sb1 F2 91.12(12) yes . .
F1 Sb1 F3 88.93(13) yes . .
F1 Sb1 F4 178.66(12) yes . .
F1 Sb1 F5 89.45(12) yes . .
F1 Sb1 F6 91.33(13) yes . .
F2 Sb1 F3 90.12(12) yes . .
F2 Sb1 F4 89.69(12) yes . .
F2 Sb1 F5 179.39(11) yes . .
F2 Sb1 F6 91.78(12) yes . .
F3 Sb1 F4 90.01(13) yes . .
F3 Sb1 F5 90.09(12) yes . .
F3 Sb1 F6 178.08(13) yes . .
F4 Sb1 F5 89.74(11) yes . .
F4 Sb1 F6 89.71(13) yes . .
F5 Sb1 F6 88.01(12) yes . .
C1 S1 C12 102.70(13) yes . .
C14 S2 C25 98.51(13) yes . .
C26 S3 C37 98.73(14) yes . .
C6 N1 C7 123.6(3) yes . .
C6 N1 C13 118.6(3) yes . .
C7 N1 C13 117.8(3) yes . .
C3 N2 C19 120.8(3) yes . .
C3 N2 C20 123.9(3) yes . .
C19 N2 C20 115.4(2) yes . .
C10 N3 C31 121.8(3) yes . .
C10 N3 C32 119.5(3) yes . .
C31 N3 C32 115.6(2) yes . .
S1 C1 C2 115.6(2) yes . .
S1 C1 C6 122.3(2) yes . .
C2 C1 C6 121.9(3) yes . .
C1 C2 C3 120.5(3) yes . .
N2 C3 C2 122.6(3) yes . .
N2 C3 C4 120.3(3) yes . .
C2 C3 C4 117.0(3) yes . .
C3 C4 C5 121.7(3) yes . .
C4 C5 C6 121.7(3) yes . .
N1 C6 C1 123.4(3) yes . .
N1 C6 C5 120.4(3) yes . .
C1 C6 C5 116.2(3) yes . .
N1 C7 C8 120.8(3) yes . .
N1 C7 C12 122.7(3) yes . .
C8 C7 C12 116.5(3) yes . .
C7 C8 C9 122.0(3) yes . .
C8 C9 C10 121.1(3) yes . .
N3 C10 C9 120.6(3) yes . .
N3 C10 C11 122.1(3) yes . .
C9 C10 C11 117.3(3) yes . .
C10 C11 C12 121.3(3) yes . .
S1 C12 C7 122.5(2) yes . .
S1 C12 C11 115.7(2) yes . .
C7 C12 C11 121.7(3) yes . .
S2 C14 C15 120.2(2) yes . .
S2 C14 C19 120.8(2) yes . .
C15 C14 C19 119.0(3) yes . .
C14 C15 C16 120.1(3) yes . .
C15 C16 C17 120.4(3) yes . .
C16 C17 C18 119.9(3) yes . .
C17 C18 C19 120.3(3) yes . .
N2 C19 C14 118.8(3) yes . .
N2 C19 C18 121.2(3) yes . .
C14 C19 C18 119.9(3) yes . .
N2 C20 C21 122.4(3) yes . .
N2 C20 C25 118.4(3) yes . .
C21 C20 C25 119.1(3) yes . .
C20 C21 C22 119.7(3) yes . .
C21 C22 C23 121.0(3) yes . .
C22 C23 C24 119.5(3) yes . .
C23 C24 C25 120.5(3) yes . .
S2 C25 C20 121.1(2) yes . .
S2 C25 C24 119.0(3) yes . .
C20 C25 C24 119.9(3) yes . .
S3 C26 C27 120.3(3) yes . .
S3 C26 C31 119.2(3) yes . .
C27 C26 C31 120.5(3) yes . .
C26 C27 C28 119.3(3) yes . .
C27 C28 C29 121.1(3) yes . .
C28 C29 C30 119.9(3) yes . .
C29 C30 C31 119.6(3) yes . .
N3 C31 C26 119.0(3) yes . .
N3 C31 C30 121.5(3) yes . .
C26 C31 C30 119.5(3) yes . .
N3 C32 C33 120.9(3) yes . .
N3 C32 C37 118.6(3) yes . .
C33 C32 C37 120.4(3) yes . .
C32 C33 C34 119.5(3) yes . .
C33 C34 C35 120.0(3) yes . .
C34 C35 C36 120.5(3) yes . .
C35 C36 C37 120.1(3) yes . .
S3 C37 C32 119.8(2) yes . .
S3 C37 C36 120.9(3) yes . .
C32 C37 C36 119.3(3) yes . .
C39 C38 C40 119.3(9) yes . 3_776
C38 C39 C40 119.2(9) yes . .
C38 C39 C41 124.2(12) yes . .
C40 C39 C41 116.5(11) yes . .
C38 C40 C39 121.5(9) yes 3_776 .
C43 C42 C44 122.5(6) yes . 3_676
C42 C43 C44 117.8(6) yes . .
C42 C43 C45 121.7(7) yes . .
C44 C43 C45 120.5(7) yes . .
C42 C44 C43 119.7(6) yes 3_676 .
C1 C2 H1 119.731 no . .
C3 C2 H1 119.749 no . .
C3 C4 H2 118.988 no . .
C5 C4 H2 119.310 no . .
C4 C5 H3 119.374 no . .
C6 C5 H3 118.935 no . .
C7 C8 H4 118.874 no . .
C9 C8 H4 119.102 no . .
C8 C9 H5 119.586 no . .
C10 C9 H5 119.311 no . .
C10 C11 H6 119.293 no . .
C12 C11 H6 119.365 no . .
N1 C13 H7 109.372 no . .
N1 C13 H8 109.366 no . .
N1 C13 H9 109.768 no . .
H7 C13 H8 109.441 no . .
H7 C13 H9 109.439 no . .
H8 C13 H9 109.442 no . .
C14 C15 H10 119.949 no . .
C16 C15 H10 119.918 no . .
C15 C16 H11 119.758 no . .
C17 C16 H11 119.891 no . .
C16 C17 H12 120.027 no . .
C18 C17 H12 120.032 no . .
C17 C18 H13 120.083 no . .
C19 C18 H13 119.652 no . .
C20 C21 H14 119.759 no . .
C22 C21 H14 120.497 no . .
C21 C22 H15 119.353 no . .
C23 C22 H15 119.639 no . .
C22 C23 H16 120.288 no . .
C24 C23 H16 120.242 no . .
C23 C24 H17 120.045 no . .
C25 C24 H17 119.431 no . .
C26 C27 H18 120.265 no . .
C28 C27 H18 120.445 no . .
C27 C28 H19 119.655 no . .
C29 C28 H19 119.261 no . .
C28 C29 H20 120.151 no . .
C30 C29 H20 119.911 no . .
C29 C30 H21 120.296 no . .
C31 C30 H21 120.068 no . .
C32 C33 H22 119.939 no . .
C34 C33 H22 120.512 no . .
C33 C34 H23 119.994 no . .
C35 C34 H23 119.988 no . .
C34 C35 H24 119.515 no . .
C36 C35 H24 119.982 no . .
C35 C36 H25 120.148 no . .
C37 C36 H25 119.719 no . .
C39 C38 H26 119.043 no . .
C40 C38 H26 121.629 no 3_776 .
C38 C40 H27 118.825 no 3_776 .
C39 C40 H27 119.716 no . .
C39 C41 H28 108.817 no . .
C39 C41 H29 109.985 no . .
C39 C41 H30 109.688 no . .
H28 C41 H29 109.443 no . .
H28 C41 H30 109.439 no . .
H29 C41 H30 109.453 no . .
C43 C42 H31 118.355 no . .
C44 C42 H31 119.159 no 3_676 .
C42 C44 H32 120.887 no 3_676 .
C43 C44 H32 119.366 no . .
C43 C45 H33 108.978 no . .
C43 C45 H34 109.582 no . .
C43 C45 H35 109.941 no . .
H33 C45 H34 109.442 no . .
H33 C45 H35 109.439 no . .
H34 C45 H35 109.443 no . .

loop_
_geom_bond_atom_site_label_1
_geom_bond_atom_site_label_2
_geom_bond_distance
_geom_bond_publ_flag
_geom_bond_site_symmetry_2
Sb1 F1 1.855(3) yes .
Sb1 F2 1.857(3) yes .
Sb1 F3 1.857(3) yes .
Sb1 F4 1.859(3) yes .
Sb1 F5 1.864(3) yes .
Sb1 F6 1.855(3) yes .
S1 C1 1.737(3) yes .
S1 C12 1.738(3) yes .
S2 C14 1.761(3) yes .
S2 C25 1.766(3) yes .
S3 C26 1.766(3) yes .
S3 C37 1.756(3) yes .
N1 C6 1.380(4) yes .
N1 C7 1.387(4) yes .
N1 C13 1.467(4) yes .
N2 C3 1.389(4) yes .
N2 C19 1.441(4) yes .
N2 C20 1.427(4) yes .
N3 C10 1.398(4) yes .
N3 C31 1.430(4) yes .
N3 C32 1.433(4) yes .
C1 C2 1.396(4) yes .
C1 C6 1.409(4) yes .
C2 C3 1.399(4) yes .
C3 C4 1.415(4) yes .
C4 C5 1.367(4) yes .
C5 C6 1.410(4) yes .
C7 C8 1.403(4) yes .
C7 C12 1.416(4) yes .
C8 C9 1.374(4) yes .
C9 C10 1.413(4) yes .
C10 C11 1.398(4) yes .
C11 C12 1.377(4) yes .
C14 C15 1.402(4) yes .
C14 C19 1.393(4) yes .
C15 C16 1.384(5) yes .
C16 C17 1.371(5) yes .
C17 C18 1.392(4) yes .
C18 C19 1.382(4) yes .
C20 C21 1.390(4) yes .
C20 C25 1.400(4) yes .
C21 C22 1.392(5) yes .
C22 C23 1.377(5) yes .
C23 C24 1.378(5) yes .
C24 C25 1.393(4) yes .
C26 C27 1.392(5) yes .
C26 C31 1.395(4) yes .
C27 C28 1.375(5) yes .
C28 C29 1.379(5) yes .
C29 C30 1.397(4) yes .
C30 C31 1.391(4) yes .
C32 C33 1.391(4) yes .
C32 C37 1.392(4) yes .
C33 C34 1.391(5) yes .
C34 C35 1.386(5) yes .
C35 C36 1.377(5) yes .
C36 C37 1.398(4) yes .
C38 C39 1.388(15) yes .
C38 C40 1.322(17) yes 3_776
C39 C40 1.347(16) yes .
C39 C41 1.45(2) yes .
C42 C43 1.390(9) yes .
C42 C44 1.321(11) yes 3_676
C43 C44 1.401(9) yes .
C43 C45 1.498(14) yes .
C2 H1 0.930 no .
C4 H2 0.930 no .
C5 H3 0.930 no .
C8 H4 0.930 no .
C9 H5 0.930 no .
C11 H6 0.930 no .
C13 H7 0.960 no .
C13 H8 0.960 no .
C13 H9 0.960 no .
C15 H10 0.930 no .
C16 H11 0.930 no .
C17 H12 0.930 no .
C18 H13 0.930 no .
C21 H14 0.930 no .
C22 H15 0.930 no .
C23 H16 0.930 no .
C24 H17 0.930 no .
C27 H18 0.930 no .
C28 H19 0.930 no .
C29 H20 0.930 no .
C30 H21 0.930 no .
C33 H22 0.930 no .
C34 H23 0.930 no .
C35 H24 0.930 no .
C36 H25 0.930 no .
C38 H26 0.930 no .
C40 H27 0.930 no .
C41 H28 0.960 no .
C41 H29 0.960 no .
C41 H30 0.960 no .
C42 H31 0.930 no .
C44 H32 0.930 no .
C45 H33 0.960 no .
C45 H34 0.960 no .
C45 H35 0.960 no .

loop_
_geom_contact_atom_site_label_1
_geom_contact_atom_site_label_2
_geom_contact_distance
_geom_contact_publ_flag
_geom_contact_site_symmetry_2
S1 N1 3.114(3) no .
S2 N2 3.002(3) no .
S3 N3 2.965(3) no .
C1 C4 2.757(4) no .
C1 C7 2.940(4) no .
C2 C5 2.775(4) no .
C2 C20 2.939(4) no .
C2 C21 3.029(4) no .
C3 C6 2.852(4) no .
C3 C14 3.575(4) no .
C3 C18 3.043(4) no .
C3 C21 3.101(4) no .
C4 C18 2.942(4) no .
C4 C19 2.843(4) no .
C5 C13 2.817(4) no .
C6 C12 2.929(4) no .
C7 C10 2.848(4) no .
C8 C11 2.766(4) no .
C8 C13 2.804(4) no .
C9 C12 2.765(4) no .
C9 C32 2.828(4) no .
C9 C33 3.087(4) no .
C10 C26 3.485(4) no .
C10 C30 3.191(4) no .
C10 C33 3.146(4) no .
C10 C37 3.448(4) no .
C11 C30 3.169(4) no .
C11 C31 2.906(4) no .
C14 C17 2.781(4) no .
C14 C20 2.917(4) no .
C15 C18 2.766(4) no .
C16 C19 2.772(4) no .
C18 C20 3.559(4) no .
C19 C21 3.587(4) no .
C19 C25 2.888(4) no .
C20 C23 2.792(4) no .
C21 C24 2.772(5) no .
C22 C25 2.764(5) no .
C26 C29 2.769(5) no .
C26 C32 2.899(4) no .
C27 C30 2.787(5) no .
C28 C31 2.773(5) no .
C30 C32 3.575(4) no .
C31 C33 3.569(4) no .
C31 C37 2.902(4) no .
C32 C35 2.770(4) no .
C33 C36 2.780(5) no .
C34 C37 2.782(5) no .
C38 C38 2.715(14) no 3_776
C39 C39 2.705(10) no 3_776
C40 C40 2.693(13) no 3_776
C42 C42 2.705(9) no 3_676
C43 C43 2.763(8) no 3_676
C44 C44 2.755(9) no 3_676
S1 C15 3.389(3) no 2_746
S1 C32 3.469(3) no 2_656
S1 C33 3.577(3) no 2_656
S1 C36 3.567(4) no 2_656
S1 C37 3.428(3) no 2_656
S3 C11 3.580(3) no 2_656
F1 C23 3.293(5) no 2_746
F1 C24 3.225(4) no 2_746
F1 C39 3.468(12) no .
F1 C40 3.353(11) no .
F1 C41 3.283(16) no .
F2 C5 3.414(4) no 1_545
F2 C13 3.424(5) no 1_545
F2 C24 3.560(4) no 2_746
F3 C7 3.492(4) no .
F3 C8 3.053(4) no .
F3 C13 3.514(5) no .
F3 C27 3.318(5) no 2_646
F3 C28 3.420(5) no 2_646
F4 C13 3.375(4) no 1_545
F4 C34 3.528(4) no 3_666
F4 C44 3.497(8) no 3_666
F4 C45 3.594(12) no 3_666
F5 C16 3.526(4) no 3_776
F5 C34 3.398(4) no 3_666
F6 C16 3.548(5) no 3_776
F6 C17 3.365(4) no 3_776
F6 C35 3.387(5) no 3_666
C4 C22 3.422(5) no 2_746
C4 C23 3.462(5) no 2_746
C5 F2 3.414(4) no 1_565
C5 C23 3.462(5) no 2_746
C5 C24 3.452(5) no 2_746
C7 F3 3.492(4) no .
C8 F3 3.053(4) no .
C8 C29 3.459(5) no 2_656
C10 C30 3.404(4) no 2_656
C11 S3 3.580(3) no 2_646
C11 C30 3.426(4) no 2_656
C13 F2 3.424(5) no 1_565
C13 F3 3.514(5) no .
C13 F4 3.375(4) no 1_565
C15 S1 3.389(3) no 2_756
C16 F5 3.526(4) no 3_776
C16 F6 3.548(5) no 3_776
C17 F6 3.365(4) no 3_776
C18 C20 3.559(4) no 2_756
C18 C24 3.560(5) no 2_756
C18 C25 3.492(4) no 2_756
C20 C18 3.559(4) no 2_746
C22 C4 3.422(5) no 2_756
C23 F1 3.293(5) no 2_756
C23 C4 3.462(5) no 2_756
C23 C5 3.462(5) no 2_756
C24 F1 3.225(4) no 2_756
C24 F2 3.560(4) no 2_756
C24 C5 3.452(5) no 2_756
C24 C18 3.560(5) no 2_746
C25 C18 3.492(4) no 2_746
C27 F3 3.318(5) no 2_656
C28 F3 3.420(5) no 2_656
C29 C8 3.459(5) no 2_646
C30 C10 3.404(4) no 2_646
C30 C11 3.426(4) no 2_646
C32 S1 3.469(3) no 2_646
C33 S1 3.577(3) no 2_646
C34 F4 3.528(4) no 3_666
C34 F5 3.398(4) no 3_666
C35 F6 3.387(5) no 3_666
C36 S1 3.567(4) no 2_646
C37 S1 3.428(3) no 2_646
C39 F1 3.468(12) no .
C40 F1 3.353(11) no .
C41 F1 3.283(16) no .
C44 F4 3.497(8) no 3_666
C45 F4 3.594(12) no 3_666
C45 C45 2.746(17) no 3_666
S1 H1 2.7174 no .
S1 H6 2.6960 no .
S2 H10 2.8436 no .
S2 H17 2.8035 no .
S3 H18 2.8445 no .
S3 H25 2.8484 no .
N1 H3 2.5882 no .
N1 H4 2.5909 no .
N2 H1 2.6363 no .
N2 H2 2.5972 no .
N2 H13 2.6256 no .
N2 H14 2.6477 no .
N3 H5 2.6098 no .
N3 H6 2.6235 no .
N3 H21 2.6354 no .
N3 H22 2.6262 no .
C1 H3 3.2350 no .
C2 H2 3.2374 no .
C2 H14 2.7086 no .
C3 H3 3.2633 no .
C3 H13 2.8917 no .
C3 H14 2.9453 no .
C4 H1 3.2433 no .
C4 H13 2.7165 no .
C5 H7 2.5744 no .
C5 H8 2.9489 no .
C6 H1 3.2840 no .
C6 H2 3.2578 no .
C6 H7 2.5495 no .
C6 H8 2.8328 no .
C6 H9 3.2096 no .
C7 H5 3.2607 no .
C7 H6 3.2712 no .
C7 H7 3.1692 no .
C7 H8 2.9098 no .
C7 H9 2.4991 no .
C8 H8 3.1107 no .
C8 H9 2.4301 no .
C9 H6 3.2448 no .
C9 H22 2.9866 no .
C10 H4 3.2595 no .
C10 H21 3.1191 no .
C10 H22 3.0847 no .
C11 H5 3.2429 no .
C11 H21 3.0017 no .
C12 H4 3.2401 no .
C13 H3 2.4917 no .
C13 H4 2.4590 no .
C14 H2 3.5131 no .
C14 H11 3.2514 no .
C14 H13 3.2385 no .
C15 H12 3.2281 no .
C16 H13 3.2298 no .
C17 H2 3.2974 no .
C17 H10 3.2258 no .
C18 H2 2.4043 no .
C18 H11 3.2310 no .
C19 H2 2.5024 no .
C19 H10 3.2492 no .
C19 H12 3.2430 no .
C20 H1 2.6406 no .
C20 H15 3.2419 no .
C20 H17 3.2540 no .
C21 H1 2.4622 no .
C21 H16 3.2485 no .
C22 H1 3.4494 no .
C22 H17 3.2203 no .
C23 H14 3.2478 no .
C24 H15 3.2182 no .
C25 H14 3.2448 no .
C25 H16 3.2456 no .
C26 H19 3.2286 no .
C26 H21 3.2471 no .
C27 H20 3.2346 no .
C28 H21 3.2430 no .
C29 H6 3.5179 no .
C29 H18 3.2370 no .
C30 H6 2.5537 no .
C30 H19 3.2394 no .
C31 H6 2.6005 no .
C31 H18 3.2589 no .
C31 H20 3.2485 no .
C32 H5 2.4913 no .
C32 H23 3.2430 no .
C32 H25 3.2461 no .
C33 H5 2.4797 no .
C33 H24 3.2406 no .
C34 H5 3.3407 no .
C34 H25 3.2374 no .
C35 H22 3.2459 no .
C36 H23 3.2354 no .
C37 H5 3.4209 no .
C37 H22 3.2507 no .
C37 H24 3.2448 no .
C38 H27 3.2019 no .
C38 H28 2.5563 no .
C38 H29 3.1424 no .
C38 H30 3.0900 no .
C39 H26 3.1750 no 3_776
C39 H27 3.1783 no 3_776
C40 H26 3.1919 no .
C40 H28 3.1718 no .
C40 H29 2.6172 no .
C40 H30 2.6183 no .
C41 H26 2.6856 no .
C41 H27 2.5057 no .
C42 H32 3.2306 no .
C42 H33 3.1106 no .
C42 H34 3.1416 no .
C42 H35 2.5709 no .
C43 H31 3.1954 no 3_676
C43 H32 3.2188 no 3_676
C44 H31 3.2261 no .
C44 H33 2.7474 no .
C44 H34 2.7534 no .
C44 H35 3.2994 no .
C45 H31 2.6579 no .
C45 H32 2.6619 no .
H1 H14 2.2319 no .
H2 H3 2.2790 no .
H2 H13 2.3513 no .
H3 H7 2.1815 no .
H3 H8 2.4215 no .
H3 H9 3.4404 no .
H4 H5 2.2860 no .
H4 H7 3.3558 no .
H4 H8 2.6219 no .
H4 H9 1.9392 no .
H5 H22 2.4869 no .
H6 H21 2.4332 no .
H10 H11 2.3095 no .
H11 H12 2.3003 no .
H12 H13 2.3234 no .
H14 H15 2.3198 no .
H15 H16 2.3068 no .
H16 H17 2.3133 no .
H18 H19 2.3069 no .
H19 H20 2.3009 no .
H20 H21 2.3299 no .
H22 H23 2.3278 no .
H23 H24 2.3087 no .
H24 H25 2.3096 no .
H26 H27 2.2582 no 3_776
H26 H28 2.3812 no .
H26 H29 3.3581 no .
H26 H30 3.3017 no .
H27 H28 3.4274 no .
H27 H29 2.5192 no .
H27 H30 2.5514 no .
H31 H32 2.2515 no 3_676
H31 H33 3.2875 no .
H31 H34 3.3193 no .
H31 H35 2.3563 no .
H32 H33 2.7045 no .
H32 H34 2.6932 no .
H32 H35 3.5748 no .
Sb1 H7 3.5803 no 1_545
Sb1 H17 3.5471 no 2_746
S1 H10 3.2100 no 2_746
S2 H14 2.8857 no 2_746
S3 H6 3.4282 no 2_656
S3 H10 2.8523 no 1_455
S3 H21 2.8953 no 2_656
F1 H3 3.4036 no .
F1 H8 2.7109 no .
F1 H16 2.7383 no 2_746
F1 H17 2.5832 no 2_746
F1 H27 3.0592 no .
F1 H29 2.4489 no .
F2 H3 3.2774 no 1_545
F2 H7 2.5027 no 1_545
F2 H17 2.7493 no 2_746
F2 H18 3.3798 no 2_646
F2 H26 3.3139 no 1_545
F3 H4 2.6799 no .
F3 H8 2.8935 no .
F3 H17 3.5430 no 2_746
F3 H18 2.6599 no 2_646
F3 H19 2.8561 no 2_646
F3 H33 3.4303 no .
F3 H35 3.1749 no .
F4 H7 2.7768 no 1_545
F4 H9 3.1009 no 1_545
F4 H19 2.8005 no 2_646
F4 H23 3.0748 no 3_666
F4 H24 3.2454 no 3_666
F4 H28 3.5251 no 1_545
F4 H32 2.8088 no 3_666
F4 H34 2.8361 no 3_666
F4 H35 3.1658 no .
F5 H8 3.4086 no .
F5 H11 2.6624 no 3_776
F5 H23 2.5479 no 3_666
F5 H24 3.5007 no 3_666
F5 H29 2.9528 no .
F5 H31 2.7321 no .
F5 H35 2.9579 no .
F6 H11 3.0178 no 3_776
F6 H12 2.6462 no 3_776
F6 H23 3.5318 no 3_666
F6 H24 2.5290 no 3_666
F6 H26 2.9369 no 1_545
F6 H28 2.8323 no 1_545
N3 H6 3.5669 no 2_646
N3 H21 3.2508 no 2_656
C5 H17 3.5557 no 2_746
C5 H26 3.5565 no .
C8 H18 3.5286 no 2_646
C8 H20 3.3035 no 2_656
C8 H33 3.5246 no .
C9 H18 3.5489 no 2_646
C9 H20 3.3683 no 2_656
C9 H21 3.3275 no 2_656
C9 H33 3.2757 no .
C10 H21 2.9753 no 2_656
C11 H21 3.2661 no 2_656
C11 H22 3.4940 no 2_656
C13 H28 3.3330 no .
C13 H29 3.2713 no .
C14 H1 3.3951 no 2_756
C14 H14 3.1628 no 2_746
C15 H1 3.4376 no 2_756
C15 H25 3.2449 no 1_655
C16 H1 3.4052 no 2_756
C16 H23 3.5598 no 1_665
C16 H24 3.3183 no 1_665
C16 H27 3.4489 no 3_776
C16 H30 3.3850 no 3_776
C17 H1 3.2547 no 2_756
C17 H24 3.5316 no 1_665
C17 H27 2.8998 no 3_776
C18 H1 3.2027 no 2_756
C18 H27 3.3601 no 3_776
C19 H1 3.3297 no 2_756
C20 H13 3.2211 no 2_746
C21 H2 3.5266 no 2_756
C21 H13 3.5710 no 2_746
C21 H25 3.5438 no 2_656
C22 H2 3.1083 no 2_756
C22 H12 3.1642 no 2_746
C22 H13 3.4866 no 2_746
C22 H30 3.1195 no 4_575
C23 H2 3.3580 no 2_756
C23 H3 3.3528 no 2_756
C23 H12 3.2428 no 2_746
C23 H13 3.0955 no 2_746
C24 H3 3.5400 no 2_756
C24 H13 2.7665 no 2_746
C25 H13 2.8303 no 2_746
C26 H21 3.4292 no 2_656
C26 H22 3.5478 no 2_656
C27 H22 3.3983 no 2_656
C28 H9 3.4447 no 2_646
C28 H22 3.0554 no 2_656
C28 H33 3.5028 no 2_656
C28 H34 3.1850 no 4_565
C29 H22 2.8941 no 2_656
C29 H34 3.5145 no 4_565
C30 H22 3.0885 no 2_656
C31 H21 3.5735 no 2_656
C31 H22 3.3892 no 2_656
C32 H6 3.3743 no 2_646
C33 H6 2.9769 no 2_646
C33 H33 3.5602 no .
C34 H11 3.0868 no 1_445
C34 H32 3.4336 no .
C35 H11 3.1239 no 1_445
C35 H32 3.5340 no .
C36 H10 3.4904 no 1_455
C36 H14 3.5701 no 2_646
C36 H30 3.5903 no 3_676
C37 H21 3.5420 no 2_656
C38 H2 3.2830 no .
C38 H3 2.9954 no .
C38 H15 3.3504 no 4_574
C38 H16 2.8517 no 4_574
C39 H3 3.1570 no .
C39 H15 2.9235 no 4_574
C39 H16 3.3790 no 2_746
C39 H16 3.2960 no 4_574
C40 H2 3.1733 no 3_776
C40 H15 3.4323 no 4_574
C40 H16 2.9133 no 2_746
C41 H3 3.4057 no .
C41 H7 3.4426 no .
C41 H8 3.1449 no .
C41 H15 2.8041 no 4_574
C41 H24 3.5436 no 3_676
C42 H4 2.9127 no .
C42 H9 3.1024 no .
C42 H20 2.9959 no 4_564
C43 H4 2.9583 no .
C43 H5 3.2414 no .
C43 H19 3.5964 no 4_564
C43 H20 3.0709 no 4_564
C44 H4 3.5081 no .
C44 H4 3.4093 no 3_676
C44 H5 3.1288 no .
C44 H9 2.9946 no 3_676
C45 H4 3.3753 no .
C45 H5 3.3280 no .
C45 H19 3.2435 no 4_564
C45 H20 3.3412 no 4_564
C45 H33 2.7547 no 3_666
C45 H34 2.3368 no 3_666
C45 H35 2.6924 no 3_666
H1 C14 3.3951 no 2_746
H1 C15 3.4376 no 2_746
H1 C16 3.4052 no 2_746
H1 C17 3.2547 no 2_746
H1 C18 3.2027 no 2_746
H1 C19 3.3297 no 2_746
H1 H13 3.5872 no 2_746
H2 C21 3.5266 no 2_746
H2 C22 3.1083 no 2_746
H2 C23 3.3580 no 2_746
H2 C38 3.2830 no .
H2 C40 3.1733 no 3_776
H2 H15 3.1732 no 2_746
H2 H26 3.2583 no .
H2 H27 3.0330 no 3_776
H3 F1 3.4036 no .
H3 F2 3.2774 no 1_565
H3 C23 3.3528 no 2_746
H3 C24 3.5400 no 2_746
H3 C38 2.9954 no .
H3 C39 3.1570 no .
H3 C41 3.4057 no .
H3 H16 3.2822 no 2_746
H3 H17 3.5369 no 2_746
H3 H26 2.8897 no .
H3 H28 3.2216 no .
H3 H29 3.2535 no .
H4 F3 2.6799 no .
H4 C42 2.9127 no .
H4 C43 2.9583 no .
H4 C44 3.5081 no .
H4 C44 3.4093 no 3_676
H4 C45 3.3753 no .
H4 H20 3.4224 no 2_656
H4 H31 3.0781 no .
H4 H33 3.0820 no .
H4 H35 3.4713 no .
H5 C43 3.2414 no .
H5 C44 3.1288 no .
H5 C45 3.3280 no .
H5 H20 3.4984 no 2_656
H5 H32 3.0394 no .
H5 H33 2.6066 no .
H6 S3 3.4282 no 2_646
H6 N3 3.5669 no 2_656
H6 C32 3.3743 no 2_656
H6 C33 2.9769 no 2_656
H6 H21 3.5854 no 2_656
H6 H22 2.6991 no 2_656
H7 Sb1 3.5803 no 1_565
H7 F2 2.5027 no 1_565
H7 F4 2.7768 no 1_565
H7 C41 3.4426 no .
H7 H19 3.5438 no 2_656
H7 H28 2.8605 no .
H7 H29 3.2271 no .
H8 F1 2.7109 no .
H8 F3 2.8935 no .
H8 F5 3.4086 no .
H8 C41 3.1449 no .
H8 H28 2.9719 no .
H8 H29 2.5161 no .
H8 H31 3.4001 no .
H9 F4 3.1009 no 1_565
H9 C28 3.4447 no 2_656
H9 C42 3.1024 no .
H9 C44 2.9946 no 3_676
H9 H19 3.1633 no 2_656
H9 H20 3.5675 no 2_656
H9 H31 3.1311 no .
H9 H32 2.9618 no 3_676
H10 S1 3.2100 no 2_756
H10 S3 2.8523 no 1_655
H10 C36 3.4904 no 1_655
H10 H25 2.8417 no 1_655
H11 F5 2.6624 no 3_776
H11 F6 3.0178 no 3_776
H11 C34 3.0868 no 1_665
H11 C35 3.1239 no 1_665
H11 H23 2.7317 no 1_665
H11 H24 2.8162 no 1_665
H11 H29 3.5279 no 3_776
H11 H30 3.4377 no 3_776
H12 F6 2.6462 no 3_776
H12 C22 3.1642 no 2_756
H12 C23 3.2428 no 2_756
H12 H15 3.2690 no 2_756
H12 H16 3.3491 no 2_756
H12 H24 3.1878 no 1_665
H12 H27 2.7489 no 3_776
H13 C20 3.2211 no 2_756
H13 C21 3.5710 no 2_756
H13 C22 3.4866 no 2_756
H13 C23 3.0955 no 2_756
H13 C24 2.7665 no 2_756
H13 C25 2.8303 no 2_756
H13 H1 3.5872 no 2_756
H13 H16 3.5310 no 2_756
H13 H17 3.0967 no 2_756
H13 H27 3.5347 no 3_776
H14 S2 2.8857 no 2_756
H14 C14 3.1628 no 2_756
H14 C36 3.5701 no 2_656
H14 H25 2.8776 no 2_656
H15 C38 3.3504 no 4_575
H15 C39 2.9235 no 4_575
H15 C40 3.4323 no 4_575
H15 C41 2.8041 no 4_575
H15 H2 3.1732 no 2_756
H15 H12 3.2690 no 2_746
H15 H24 3.3302 no 2_656
H15 H25 3.1478 no 2_656
H15 H26 3.5063 no 4_575
H15 H28 2.9861 no 4_575
H15 H30 2.2034 no 4_575
H16 F1 2.7383 no 2_756
H16 C38 2.8517 no 4_575
H16 C39 3.3790 no 2_756
H16 C39 3.2960 no 4_575
H16 C40 2.9133 no 2_756
H16 H3 3.2822 no 2_756
H16 H12 3.3491 no 2_746
H16 H13 3.5310 no 2_746
H16 H26 3.0737 no 4_575
H16 H27 3.1776 no 2_756
H17 Sb1 3.5471 no 2_756
H17 F1 2.5832 no 2_756
H17 F2 2.7493 no 2_756
H17 F3 3.5430 no 2_756
H17 C5 3.5557 no 2_756
H17 H3 3.5369 no 2_756
H17 H13 3.0967 no 2_746
H18 F2 3.3798 no 2_656
H18 F3 2.6599 no 2_656
H18 C8 3.5286 no 2_656
H18 C9 3.5489 no 2_656
H19 F3 2.8561 no 2_656
H19 F4 2.8005 no 2_656
H19 C43 3.5964 no 4_565
H19 C45 3.2435 no 4_565
H19 H7 3.5438 no 2_646
H19 H9 3.1633 no 2_646
H19 H22 3.4525 no 2_656
H19 H33 2.9640 no 2_656
H19 H34 2.4284 no 4_565
H19 H35 3.4514 no 2_656
H19 H35 3.5272 no 4_565
H20 C8 3.3035 no 2_646
H20 C9 3.3683 no 2_646
H20 C42 2.9959 no 4_565
H20 C43 3.0709 no 4_565
H20 C45 3.3412 no 4_565
H20 H4 3.4224 no 2_646
H20 H5 3.4984 no 2_646
H20 H9 3.5675 no 2_646
H20 H22 3.2279 no 2_656
H20 H31 2.9955 no 4_565
H20 H34 3.1093 no 4_565
H20 H35 3.2780 no 4_565
H21 S3 2.8953 no 2_646
H21 N3 3.2508 no 2_646
H21 C9 3.3275 no 2_646
H21 C10 2.9753 no 2_646
H21 C11 3.2661 no 2_646
H21 C26 3.4292 no 2_646
H21 C31 3.5735 no 2_646
H21 C37 3.5420 no 2_646
H21 H6 3.5854 no 2_646
H21 H22 3.5289 no 2_656
H22 C11 3.4940 no 2_646
H22 C26 3.5478 no 2_646
H22 C27 3.3983 no 2_646
H22 C28 3.0554 no 2_646
H22 C29 2.8941 no 2_646
H22 C30 3.0885 no 2_646
H22 C31 3.3892 no 2_646
H22 H6 2.6991 no 2_646
H22 H19 3.4525 no 2_646
H22 H20 3.2279 no 2_646
H22 H21 3.5289 no 2_646
H22 H33 3.3000 no .
H23 F4 3.0748 no 3_666
H23 F5 2.5479 no 3_666
H23 F6 3.5318 no 3_666
H23 C16 3.5598 no 1_445
H23 H11 2.7317 no 1_445
H23 H33 3.5023 no .
H23 H35 3.2282 no 3_666
H24 F4 3.2454 no 3_666
H24 F5 3.5007 no 3_666
H24 F6 2.5290 no 3_666
H24 C16 3.3183 no 1_445
H24 C17 3.5316 no 1_445
H24 C41 3.5436 no 3_676
H24 H11 2.8162 no 1_445
H24 H12 3.1878 no 1_445
H24 H15 3.3302 no 2_646
H24 H28 2.9409 no 3_676
H24 H30 3.2548 no 3_676
H25 C15 3.2449 no 1_455
H25 C21 3.5438 no 2_646
H25 H10 2.8417 no 1_455
H25 H14 2.8776 no 2_646
H25 H15 3.1478 no 2_646
H25 H30 2.9735 no 3_676
H26 F2 3.3139 no 1_565
H26 F6 2.9369 no 1_565
H26 C5 3.5565 no .
H26 H2 3.2583 no .
H26 H3 2.8897 no .
H26 H15 3.5063 no 4_574
H26 H16 3.0737 no 4_574
H27 F1 3.0592 no .
H27 C16 3.4489 no 3_776
H27 C17 2.8998 no 3_776
H27 C18 3.3601 no 3_776
H27 H2 3.0330 no 3_776
H27 H12 2.7489 no 3_776
H27 H13 3.5347 no 3_776
H27 H16 3.1776 no 2_746
H28 F4 3.5251 no 1_565
H28 F6 2.8323 no 1_565
H28 C13 3.3330 no .
H28 H3 3.2216 no .
H28 H7 2.8605 no .
H28 H8 2.9719 no .
H28 H15 2.9861 no 4_574
H28 H24 2.9409 no 3_676
H29 F1 2.4489 no .
H29 F5 2.9528 no .
H29 C13 3.2713 no .
H29 H3 3.2535 no .
H29 H7 3.2271 no .
H29 H8 2.5161 no .
H29 H11 3.5279 no 3_776
H30 C16 3.3850 no 3_776
H30 C22 3.1195 no 4_574
H30 C36 3.5903 no 3_676
H30 H11 3.4377 no 3_776
H30 H15 2.2034 no 4_574
H30 H24 3.2548 no 3_676
H30 H25 2.9735 no 3_676
H31 F5 2.7321 no .
H31 H4 3.0781 no .
H31 H8 3.4001 no .
H31 H9 3.1311 no .
H31 H20 2.9955 no 4_564
H32 F4 2.8088 no 3_666
H32 C34 3.4336 no .
H32 C35 3.5340 no .
H32 H5 3.0394 no .
H32 H9 2.9618 no 3_676
H33 F3 3.4303 no .
H33 C8 3.5246 no .
H33 C9 3.2757 no .
H33 C28 3.5028 no 2_646
H33 C33 3.5602 no .
H33 C45 2.7547 no 3_666
H33 H4 3.0820 no .
H33 H5 2.6066 no .
H33 H19 2.9640 no 2_646
H33 H22 3.3000 no .
H33 H23 3.5023 no .
H33 H33 3.0788 no 3_666
H33 H34 2.2123 no 3_666
H33 H35 2.5851 no 3_666
H34 F4 2.8361 no 3_666
H34 C28 3.1850 no 4_564
H34 C29 3.5145 no 4_564
H34 C45 2.3368 no 3_666
H34 H19 2.4284 no 4_564
H34 H20 3.1093 no 4_564
H34 H33 2.2123 no 3_666
H34 H34 2.2854 no 3_666
H34 H35 2.1343 no 3_666
H35 F3 3.1749 no .
H35 F4 3.1658 no .
H35 F5 2.9579 no .
H35 C45 2.6924 no 3_666
H35 H4 3.4713 no .
H35 H19 3.4514 no 2_646
H35 H19 3.5272 no 4_564
H35 H20 3.2780 no 4_564
H35 H23 3.2282 no 3_666
H35 H33 2.5851 no 3_666
H35 H34 2.1343 no 3_666
H35 H35 2.9665 no 3_666

loop_
_geom_torsion_atom_site_label_1
_geom_torsion_atom_site_label_2
_geom_torsion_atom_site_label_3
_geom_torsion_atom_site_label_4
_geom_torsion
_geom_torsion_publ_flag
_geom_torsion_site_symmetry_1
_geom_torsion_site_symmetry_3
_geom_torsion_site_symmetry_4
C1 S1 C12 C7 -12.2(3) no . . .
C1 S1 C12 C11 171.82(17) no . . .
C12 S1 C1 C2 -173.43(17) no . . .
C12 S1 C1 C6 10.7(3) no . . .
C14 S2 C25 C20 32.5(3) no . . .
C14 S2 C25 C24 -147.9(2) no . . .
C25 S2 C14 C15 148.6(2) no . . .
C25 S2 C14 C19 -29.9(3) no . . .
C26 S3 C37 C32 -34.3(3) no . . .
C26 S3 C37 C36 145.9(2) no . . .
C37 S3 C26 C27 -144.2(2) no . . .
C37 S3 C26 C31 35.6(3) no . . .
C6 N1 C7 C8 -167.5(3) no . . .
C6 N1 C7 C12 14.3(4) no . . .
C7 N1 C6 C1 -15.9(4) no . . .
C7 N1 C6 C5 163.6(3) no . . .
C13 N1 C6 C1 164.6(3) no . . .
C13 N1 C6 C5 -15.8(4) no . . .
C13 N1 C7 C8 11.9(4) no . . .
C13 N1 C7 C12 -166.3(3) no . . .
C3 N2 C19 C14 -130.7(3) no . . .
C3 N2 C19 C18 50.5(4) no . . .
C19 N2 C3 C2 -177.6(3) no . . .
C19 N2 C3 C4 5.1(4) no . . .
C3 N2 C20 C21 -48.9(4) no . . .
C3 N2 C20 C25 133.5(3) no . . .
C20 N2 C3 C2 2.6(4) no . . .
C20 N2 C3 C4 -174.7(3) no . . .
C19 N2 C20 C21 131.2(3) no . . .
C19 N2 C20 C25 -46.3(4) no . . .
C20 N2 C19 C14 49.1(4) no . . .
C20 N2 C19 C18 -129.6(3) no . . .
C10 N3 C31 C26 113.6(3) no . . .
C10 N3 C31 C30 -69.1(4) no . . .
C31 N3 C10 C9 -166.2(2) no . . .
C31 N3 C10 C11 12.4(4) no . . .
C10 N3 C32 C33 68.7(4) no . . .
C10 N3 C32 C37 -112.5(3) no . . .
C32 N3 C10 C9 -7.0(4) no . . .
C32 N3 C10 C11 171.6(2) no . . .
C31 N3 C32 C33 -130.9(3) no . . .
C31 N3 C32 C37 48.0(4) no . . .
C32 N3 C31 C26 -46.4(4) no . . .
C32 N3 C31 C30 130.9(3) no . . .
S1 C1 C2 C3 -174.19(17) no . . .
S1 C1 C6 N1 1.5(4) no . . .
S1 C1 C6 C5 -178.13(16) no . . .
C2 C1 C6 N1 -174.1(3) no . . .
C2 C1 C6 C5 6.3(4) no . . .
C6 C1 C2 C3 1.6(4) no . . .
C1 C2 C3 N2 174.1(3) no . . .
C1 C2 C3 C4 -8.6(4) no . . .
N2 C3 C4 C5 -174.9(3) no . . .
C2 C3 C4 C5 7.7(4) no . . .
C3 C4 C5 C6 0.4(5) no . . .
C4 C5 C6 N1 173.1(3) no . . .
C4 C5 C6 C1 -7.3(4) no . . .
N1 C7 C8 C9 -176.4(3) no . . .
N1 C7 C12 S1 1.6(4) no . . .
N1 C7 C12 C11 177.3(3) no . . .
C8 C7 C12 S1 -176.7(2) no . . .
C8 C7 C12 C11 -1.0(4) no . . .
C12 C7 C8 C9 1.9(4) no . . .
C7 C8 C9 C10 -0.6(5) no . . .
C8 C9 C10 N3 177.1(3) no . . .
C8 C9 C10 C11 -1.6(4) no . . .
N3 C10 C11 C12 -176.1(2) no . . .
C9 C10 C11 C12 2.6(4) no . . .
C10 C11 C12 S1 174.8(2) no . . .
C10 C11 C12 C7 -1.3(4) no . . .
S2 C14 C15 C16 -177.58(18) no . . .
S2 C14 C19 N2 -5.9(4) no . . .
S2 C14 C19 C18 172.88(17) no . . .
C15 C14 C19 N2 175.6(3) no . . .
C15 C14 C19 C18 -5.6(4) no . . .
C19 C14 C15 C16 1.0(4) no . . .
C14 C15 C16 C17 3.8(5) no . . .
C15 C16 C17 C18 -3.8(5) no . . .
C16 C17 C18 C19 -1.0(5) no . . .
C17 C18 C19 N2 -175.6(3) no . . .
C17 C18 C19 C14 5.7(4) no . . .
N2 C20 C21 C22 177.0(3) no . . .
N2 C20 C25 S2 1.2(4) no . . .
N2 C20 C25 C24 -178.4(2) no . . .
C21 C20 C25 S2 -176.4(3) no . . .
C21 C20 C25 C24 4.0(4) no . . .
C25 C20 C21 C22 -5.5(4) no . . .
C20 C21 C22 C23 2.7(5) no . . .
C21 C22 C23 C24 1.7(5) no . . .
C22 C23 C24 C25 -3.2(5) no . . .
C23 C24 C25 S2 -179.3(3) no . . .
C23 C24 C25 C20 0.3(5) no . . .
S3 C26 C27 C28 179.70(19) no . . .
S3 C26 C31 N3 -0.2(4) no . . .
S3 C26 C31 C30 -177.60(17) no . . .
C27 C26 C31 N3 179.6(3) no . . .
C27 C26 C31 C30 2.2(4) no . . .
C31 C26 C27 C28 -0.1(5) no . . .
C26 C27 C28 C29 -1.4(5) no . . .
C27 C28 C29 C30 0.7(5) no . . .
C28 C29 C30 C31 1.4(5) no . . .
C29 C30 C31 N3 179.8(3) no . . .
C29 C30 C31 C26 -2.9(4) no . . .
N3 C32 C33 C34 -176.6(3) no . . .
N3 C32 C37 S3 -2.5(4) no . . .
N3 C32 C37 C36 177.3(2) no . . .
C33 C32 C37 S3 176.4(3) no . . .
C33 C32 C37 C36 -3.8(4) no . . .
C37 C32 C33 C34 4.6(4) no . . .
C32 C33 C34 C35 -2.4(5) no . . .
C33 C34 C35 C36 -0.5(5) no . . .
C34 C35 C36 C37 1.2(5) no . . .
C35 C36 C37 S3 -179.3(3) no . . .
C35 C36 C37 C32 0.9(5) no . . .
C39 C38 C40 C39 0.8(11) no . 3_776 3_776
C40 C38 C39 C40 -0.8(11) no 3_776 . .
C40 C38 C39 C41 -176.2(7) no 3_776 . .
C38 C39 C40 C38 0.8(11) no . . 3_776
C41 C39 C40 C38 176.5(9) no . . 3_776
C43 C42 C44 C43 0.4(8) no . 3_676 3_676
C44 C42 C43 C44 -0.4(8) no 3_676 . .
C44 C42 C43 C45 -178.2(5) no 3_676 . .
C42 C43 C44 C42 0.4(7) no . . 3_676
C45 C43 C44 C42 178.2(6) no . . 3_676
